data_4078231
loop_
_publ_author_name
'Filthaus, Matthias'
'Schwertmann, Larissa'
'Neuhaus, Patrik'
'Seidel, R\"udiger W.'
'Oppel, Iris M.'
'Bettinger, Holger F.'

_publ_section_title
;
 C--H Bond Amination by Photochemically Generated Transient Borylnitrenes
 at Room Temperature: A Combined Experimental and Theoretical
 Investigation of the Insertion Mechanism and Influence of Substituents
;
_journal_issue 10
_journal_name_full Organometallics
_journal_page_first 3894
_journal_paper_doi 10.1021/om300063y
_journal_volume 31
_journal_year 2012
_chemical_formula_moiety 'C6 H2 Cl4 O2, 3(H2 O)'
_chemical_formula_sum 'C6 H8 Cl4 O5'
_chemical_formula_weight 301.92
_chemical_name_systematic
; 
 ? 
;
_space_group_IT_number 2
_symmetry_cell_setting triclinic
_symmetry_space_group_name_Hall '-P 1'
_symmetry_space_group_name_H-M 'P -1'
_atom_sites_solution_hydrogens geom
_atom_sites_solution_primary direct
_atom_sites_solution_secondary difmap
_audit_creation_method SHELXL-97
_cell_angle_alpha 108.021(15)
_cell_angle_beta 110.272(16)
_cell_angle_gamma 91.240(13)
_cell_formula_units_Z 2
_cell_length_a 6.6762(11)
_cell_length_b 9.5002(15)
_cell_length_c 9.5558(17)
_cell_measurement_reflns_used 1286
_cell_measurement_temperature 115(2)
_cell_measurement_theta_max 28.2329
_cell_measurement_theta_min 3.2668
_cell_volume 534.98(18)
_computing_cell_refinement
;
CrysAlisPro, Agilent Technologies,
Version 1.171.34.49 (release 20-01-2011 CrysAlis171 .NET)
(compiled Jan 20 2011,15:58:25)
;
_computing_data_collection
;
CrysAlisPro, Agilent Technologies,
Version 1.171.34.49 (release 20-01-2011 CrysAlis171 .NET)
(compiled Jan 20 2011,15:58:25)
;
_computing_data_reduction
;
CrysAlisPro, Agilent Technologies,
Version 1.171.34.49 (release 20-01-2011 CrysAlis171 .NET)
(compiled Jan 20 2011,15:58:25)
;
_computing_publication_material 'enCIFer (Allen et al., 2004)'
_computing_structure_refinement 'SHELXL-97 (Sheldrick, 2008)'
_computing_structure_solution 'SHELXS-97 (Sheldrick, 2008)'
_diffrn_ambient_temperature 115(2)
_diffrn_detector_area_resol_mean 8.4171
_diffrn_measured_fraction_theta_full 0.997
_diffrn_measured_fraction_theta_max 0.997
_diffrn_measurement_device_type 'Xcalibur^TM^2, Oxford Diffraction'
_diffrn_measurement_method '\w scans'
_diffrn_radiation_monochromator graphite
_diffrn_radiation_source 'Enhance (Mo) X-ray Source'
_diffrn_radiation_type MoK\a
_diffrn_radiation_wavelength 0.71073
_diffrn_reflns_av_R_equivalents 0.0000
_diffrn_reflns_av_sigmaI/netI 0.0424
_diffrn_reflns_limit_h_max 7
_diffrn_reflns_limit_h_min -7
_diffrn_reflns_limit_k_max 11
_diffrn_reflns_limit_k_min -11
_diffrn_reflns_limit_l_max 11
_diffrn_reflns_limit_l_min -11
_diffrn_reflns_number 2893
_diffrn_reflns_theta_full 25.00
_diffrn_reflns_theta_max 25.00
_diffrn_reflns_theta_min 3.28
_exptl_absorpt_coefficient_mu 1.102
_exptl_absorpt_correction_T_max 0.9469
_exptl_absorpt_correction_T_min 0.6859
_exptl_absorpt_correction_type multi-scan
_exptl_absorpt_process_details
;
CrysAlisPro, Agilent Technologies,
Version 1.171.34.49 (release 20-01-2011 CrysAlis171 .NET)
(compiled Jan 20 2011,15:58:25)
Empirical absorption correction using spherical harmonics,
 implemented in SCALE3 ABSPACK scaling algorithm.
;
_exptl_crystal_colour colourless
_exptl_crystal_density_diffrn 1.874
_exptl_crystal_density_method 'not measured'
_exptl_crystal_description plate
_exptl_crystal_F_000 304
_exptl_crystal_size_max 0.37
_exptl_crystal_size_mid 0.24
_exptl_crystal_size_min 0.05
_refine_diff_density_max 0.563
_refine_diff_density_min -0.382
_refine_diff_density_rms 0.116
_refine_ls_extinction_method none
_refine_ls_goodness_of_fit_ref 1.098
_refine_ls_hydrogen_treatment mixed
_refine_ls_matrix_type full
_refine_ls_number_parameters 155
_refine_ls_number_reflns 2893
_refine_ls_number_restraints 6
_refine_ls_restrained_S_all 1.099
_refine_ls_R_factor_all 0.0412
_refine_ls_R_factor_gt 0.0344
_refine_ls_shift/su_max 0.000
_refine_ls_shift/su_mean 0.000
_refine_ls_structure_factor_coef Fsqd
_refine_ls_weighting_details 'calc w=1/[\s^2^(Fo^2^)+(0.0546P)^2^+0.1583P] where P=(Fo^2^+2Fc^2^)/3'
_refine_ls_weighting_scheme calc
_refine_ls_wR_factor_gt 0.1018
_refine_ls_wR_factor_ref 0.1067
_reflns_number_gt 2446
_reflns_number_total 2893
_reflns_threshold_expression >2sigma(I)
_cod_data_source_file om300063y_si_001.cif
_cod_data_source_block tetrachlorocatechol
_cod_original_cell_volume 534.97(18)
_cod_database_code 4078231

loop_
_symmetry_equiv_pos_as_xyz
'x, y, z'
'-x, -y, -z'

loop_
_atom_site_label
_atom_site_type_symbol
_atom_site_fract_x
_atom_site_fract_y
_atom_site_fract_z
_atom_site_U_iso_or_equiv
_atom_site_adp_type
_atom_site_occupancy
_atom_site_symmetry_multiplicity
_atom_site_calc_flag
_atom_site_refinement_flags
Cl1 Cl 0.25722(11) 0.74810(8) 0.48384(9) 0.01574(19) Uani 1 1 d .
Cl2 Cl 0.41113(12) 0.69105(8) 0.80936(9) 0.01836(19) Uani 1 1 d .
Cl3 Cl 0.39463(12) 0.36345(9) 0.81217(9) 0.0190(2) Uani 1 1 d .
Cl4 Cl 0.22467(12) 0.09601(8) 0.48815(9) 0.0178(2) Uani 1 1 d .
O5 O 0.0889(3) 0.1924(2) 0.2043(2) 0.0161(5) Uani 1 1 d .
H5 H 0.0170 0.1209 0.2079 0.019 Uiso 1 1 calc R
O6 O 0.1065(3) 0.4796(2) 0.2087(2) 0.0157(4) Uani 1 1 d .
H6 H 0.0633 0.3989 0.1318 0.019 Uiso 1 1 calc R
C1 C 0.2493(4) 0.5683(3) 0.4897(3) 0.0127(6) Uani 1 1 d .
C2 C 0.3162(4) 0.5424(3) 0.6334(3) 0.0121(6) Uani 1 1 d .
C3 C 0.3082(4) 0.3974(3) 0.6354(3) 0.0133(6) Uani 1 1 d .
C4 C 0.2312(4) 0.2782(3) 0.4910(4) 0.0126(6) Uani 1 1 d .
C5 C 0.1601(4) 0.3034(3) 0.3476(3) 0.0124(6) Uani 1 1 d .
C6 C 0.1710(4) 0.4500(3) 0.3455(3) 0.0118(6) Uani 1 1 d .
O1 O 0.0509(4) 0.7236(3) 0.0839(3) 0.0178(5) Uani 1 1 d D
H1A H 0.073(6) 0.665(3) 0.132(4) 0.021 Uiso 1 1 d D
H1B H 0.161(4) 0.768(4) 0.093(5) 0.021 Uiso 1 1 d D
O2 O 0.7974(3) 0.9554(3) 0.1164(3) 0.0196(6) Uani 1 1 d D
H2A H 0.860(5) 0.879(3) 0.111(5) 0.024 Uiso 1 1 d D
H2B H 0.706(5) 0.954(5) 0.152(5) 0.024 Uiso 1 1 d D
O3 O 0.3866(4) 0.9497(3) 0.1450(3) 0.0199(6) Uani 1 1 d D
H3A H 0.386(6) 1.005(4) 0.230(3) 0.024 Uiso 1 1 d D
H3B H 0.316(5) 0.978(5) 0.068(4) 0.024 Uiso 1 1 d D

loop_
_atom_site_aniso_label
_atom_site_aniso_U_11
_atom_site_aniso_U_22
_atom_site_aniso_U_33
_atom_site_aniso_U_23
_atom_site_aniso_U_13
_atom_site_aniso_U_12
Cl1 0.0180(4) 0.0092(4) 0.0209(4) 0.0065(3) 0.0070(3) 0.0023(3)
Cl2 0.0224(4) 0.0125(4) 0.0157(4) 0.0015(3) 0.0049(3) 0.0001(3)
Cl3 0.0240(4) 0.0172(4) 0.0156(4) 0.0083(3) 0.0045(3) 0.0024(3)
Cl4 0.0224(4) 0.0107(4) 0.0217(4) 0.0079(3) 0.0077(3) 0.0023(3)
O5 0.0202(11) 0.0106(11) 0.0163(12) 0.0036(9) 0.0067(10) -0.0030(10)
O6 0.0210(11) 0.0099(11) 0.0142(11) 0.0047(9) 0.0037(10) 0.0002(9)
C1 0.0105(13) 0.0111(15) 0.0197(16) 0.0072(12) 0.0076(13) 0.0014(12)
C2 0.0087(13) 0.0109(15) 0.0143(15) 0.0009(12) 0.0044(12) -0.0008(12)
C3 0.0102(13) 0.0194(16) 0.0140(15) 0.0097(13) 0.0055(12) 0.0028(12)
C4 0.0112(13) 0.0091(14) 0.0195(16) 0.0062(12) 0.0068(13) 0.0020(12)
C5 0.0079(13) 0.0123(15) 0.0159(16) 0.0026(12) 0.0051(12) 0.0001(12)
C6 0.0102(14) 0.0135(15) 0.0142(16) 0.0069(12) 0.0054(13) 0.0038(12)
O1 0.0199(11) 0.0144(12) 0.0202(12) 0.0090(9) 0.0061(10) 0.0021(10)
O2 0.0162(11) 0.0191(16) 0.0253(16) 0.0086(13) 0.0085(11) 0.0050(10)
O3 0.0242(12) 0.0143(15) 0.0199(16) 0.0037(12) 0.0084(11) 0.0041(11)

loop_
_atom_type_symbol
_atom_type_description
_atom_type_scat_dispersion_real
_atom_type_scat_dispersion_imag
_atom_type_scat_source
C C 0.0033 0.0016 'International Tables Vol C Tables 4.2.6.8 and 6.1.1.4'
H H 0.0000 0.0000 'International Tables Vol C Tables 4.2.6.8 and 6.1.1.4'
O O 0.0106 0.0060 'International Tables Vol C Tables 4.2.6.8 and 6.1.1.4'
Cl Cl 0.1484 0.1585 'International Tables Vol C Tables 4.2.6.8 and 6.1.1.4'

loop_
_geom_angle_atom_site_label_1
_geom_angle_atom_site_label_2
_geom_angle_atom_site_label_3
_geom_angle
C2 C1 C6 121.2(3)
C2 C1 Cl1 121.0(2)
C6 C1 Cl1 117.8(2)
C3 C2 C1 120.1(3)
C3 C2 Cl2 119.9(2)
C1 C2 Cl2 120.0(2)
C2 C3 C4 119.0(3)
C2 C3 Cl3 120.6(2)
C4 C3 Cl3 120.4(2)
C5 C4 C3 121.2(3)
C5 C4 Cl4 118.3(2)
C3 C4 Cl4 120.5(2)
O5 C5 C4 123.7(3)
O5 C5 C6 116.4(3)
C4 C5 C6 119.8(3)
O6 C6 C1 119.5(3)
O6 C6 C5 121.8(2)
C1 C6 C5 118.8(3)

loop_
_geom_bond_atom_site_label_1
_geom_bond_atom_site_label_2
_geom_bond_distance
Cl1 C1 1.726(3)
Cl2 C2 1.725(3)
Cl3 C3 1.720(3)
Cl4 C4 1.722(3)
O5 C5 1.359(4)
O6 C6 1.348(3)
C1 C2 1.391(4)
C1 C6 1.397(4)
C2 C3 1.384(4)
C3 C4 1.403(4)
C4 C5 1.385(4)
C5 C6 1.400(4)

loop_
_geom_hbond_atom_site_label_D
_geom_hbond_atom_site_label_H
_geom_hbond_atom_site_label_A
_geom_hbond_distance_DH
_geom_hbond_distance_HA
_geom_hbond_distance_DA
_geom_hbond_angle_DHA
_geom_hbond_site_symmetry_A
O1 H1B O3 0.805(18) 2.08(2) 2.844(4) 158(4) .
O1 H1A O6 0.808(18) 2.10(2) 2.894(3) 168(4) .
O2 H2A O1 0.840(19) 1.99(2) 2.813(3) 167(4) 1_655
O2 H2B O3 0.796(18) 2.11(2) 2.850(3) 155(4) .
O3 H3A Cl4 0.819(19) 2.93(2) 3.681(3) 154(3) 1_565
O3 H3B O2 0.852(19) 1.97(2) 2.806(4) 169(3) 2_675
O5 H5 O2 0.84 1.88 2.659(3) 153.0 1_445
O6 H6 O1 0.84 1.89 2.681(3) 156.2 2_565

loop_
_cod_related_entry_id
_cod_related_entry_database
_cod_related_entry_code
1 ChemSpider 30659834
